data_7058160
loop_
_publ_author_name
'Chen, Jing-Lin'
'Zeng, Xue-Hua'
'Ganesan, Paramaguru'
'He, Li-Hua'
'Liao, Jin-Sheng'
'Liu, Sui-Jun'
'Wen, He-Rui'
'Zhao, Feng'
'Chi, Yun'

_publ_section_title
;
 Heterobimetallic copper(i) complexes bearing both
 1,1&#x2032;-bis(diphenylphosphino)ferrocene and functionalized
 3-(2&#x2032;-pyridyl)-1,2,4-triazole
;
_journal_issue 10
_journal_name_full 'New Journal of Chemistry'
_journal_page_first 4261
_journal_paper_doi 10.1039/C8NJ05924A
_journal_volume 43
_journal_year 2019
_chemical_formula_moiety 'C45 H42 Cu Fe N4 P2, Cl O4, C H2 Cl2'
_chemical_formula_sum 'C46 H44 Cl3 Cu Fe N4 O4 P2'
_chemical_formula_weight 1004.53
_space_group_crystal_system triclinic
_space_group_IT_number 2
_space_group_name_Hall '-P 1'
_space_group_name_H-M_alt 'P -1'
_symmetry_space_group_name_Hall '-P 1'
_symmetry_space_group_name_H-M 'P -1'
_atom_sites_solution_hydrogens geom
_atom_sites_solution_primary direct
_audit_creation_date 2019-01-14
_audit_creation_method
;
Olex2 1.2
(compiled 2018.05.29 svn.r3508 for OlexSys, GUI svn.r5506)
;
_audit_update_record
;
2019-01-26 deposited with the CCDC.
2019-02-07 downloaded from the CCDC.
;
_cell_angle_alpha 79.572(2)
_cell_angle_beta 68.8210(10)
_cell_angle_gamma 78.8600(10)
_cell_formula_units_Z 2
_cell_length_a 12.2325(7)
_cell_length_b 12.7959(7)
_cell_length_c 16.1249(9)
_cell_measurement_reflns_used 9176
_cell_measurement_temperature 293(2)
_cell_measurement_theta_max 27.416
_cell_measurement_theta_min 3.006
_cell_volume 2292.0(2)
_computing_cell_refinement 'SAINT v8.34A (Bruker, 2013)'
_computing_data_collection 'Bruker SMART'
_computing_data_reduction 'SAINT v8.34A (Bruker, 2013)'
_computing_molecular_graphics 'Olex2 (Dolomanov et al., 2009)'
_computing_publication_material 'Olex2 (Dolomanov et al., 2009)'
_computing_structure_refinement 'XL (Sheldrick, 2008)'
_computing_structure_solution 'ShelXS-1997 (Sheldrick, 2008)'
_diffrn_ambient_temperature 293(2)
_diffrn_measured_fraction_theta_full 0.997
_diffrn_measured_fraction_theta_max 0.990
_diffrn_measurement_device_type 'D8 QUEST'
_diffrn_measurement_method 'phi and omega scans'
_diffrn_radiation_monochromator graphite
_diffrn_radiation_type MoK\a
_diffrn_radiation_wavelength 0.71073
_diffrn_reflns_av_R_equivalents 0.0299
_diffrn_reflns_av_unetI/netI 0.0323
_diffrn_reflns_Laue_measured_fraction_full 0.997
_diffrn_reflns_Laue_measured_fraction_max 0.990
_diffrn_reflns_limit_h_max 15
_diffrn_reflns_limit_h_min -15
_diffrn_reflns_limit_k_max 16
_diffrn_reflns_limit_k_min -16
_diffrn_reflns_limit_l_max 20
_diffrn_reflns_limit_l_min -20
_diffrn_reflns_number 39735
_diffrn_reflns_point_group_measured_fraction_full 0.997
_diffrn_reflns_point_group_measured_fraction_max 0.990
_diffrn_reflns_theta_full 25.242
_diffrn_reflns_theta_max 27.490
_diffrn_reflns_theta_min 3.270
_exptl_absorpt_coefficient_mu 1.072
_exptl_absorpt_correction_T_max 0.8062
_exptl_absorpt_correction_T_min 0.7829
_exptl_absorpt_correction_type multi-scan
_exptl_absorpt_process_details SADABS
_exptl_crystal_colour yellow
_exptl_crystal_density_diffrn 1.456
_exptl_crystal_density_method 'not measured'
_exptl_crystal_description block
_exptl_crystal_F_000 1032
_exptl_crystal_size_max 0.24
_exptl_crystal_size_mid 0.22
_exptl_crystal_size_min 0.21
_refine_diff_density_max 0.711
_refine_diff_density_min -0.624
_refine_diff_density_rms 0.075
_refine_ls_extinction_method none
_refine_ls_goodness_of_fit_ref 1.042
_refine_ls_hydrogen_treatment constr
_refine_ls_matrix_type full
_refine_ls_number_parameters 550
_refine_ls_number_reflns 10408
_refine_ls_number_restraints 0
_refine_ls_restrained_S_all 1.042
_refine_ls_R_factor_all 0.0814
_refine_ls_R_factor_gt 0.0530
_refine_ls_shift/su_max 0.000
_refine_ls_shift/su_mean 0.000
_refine_ls_structure_factor_coef Fsqd
_refine_ls_weighting_details 'w=1/[\s^2^(Fo^2^)+(0.0458P)^2^+3.7198P] where P=(Fo^2^+2Fc^2^)/3'
_refine_ls_weighting_scheme calc
_refine_ls_wR_factor_gt 0.1154
_refine_ls_wR_factor_ref 0.1331
_reflns_Friedel_coverage 0.000
_reflns_number_gt 7610
_reflns_number_total 10408
_reflns_threshold_expression 'I > 2\s(I)'
_cod_data_source_file c8nj05924a2.cif
_cod_data_source_block 7
_cod_depositor_comments 'Adding full bibliography for 7058154--7058160.cif.'
_cod_database_code 7058160
_shelx_shelxl_version_number 2014/7
_shelx_space_group_comment
;
The symmetry employed for this shelxl refinement is uniquely defined
by the following loop, which should always be used as a source of
symmetry information in preference to the above space-group names.
They are only intended as comments.
;
_shelx_estimated_absorpt_t_max 0.806
_shelx_estimated_absorpt_t_min 0.783
_olex2_refinement_description
;
1. Fixed Uiso
 At 1.2 times of:
  All C(H) groups, All C(H,H) groups, All N(H) groups
 At 1.5 times of:
  All C(H,H,H) groups
2.a Ternary CH refined with riding coordinates:
 C37(H37), C38(H38), C39(H39), C40(H40), C42(H42), C43(H43), C44(H44), C45(H45)
2.b Secondary CH2 refined with riding coordinates:
 C46(H46A,H46B)
2.c Me refined with riding coordinates:
 C9(H9A,H9B,H9C), C10(H10A,H10B,H10C), C11(H11A,H11B,H11C)
2.d Aromatic/amide H refined with riding coordinates:
 C1(H1), C2(H2), N3(H3), C3(H3A), C4(H4), C13(H13), C14(H14), C15(H15),
 C16(H16), C17(H17), C19(H19), C20(H20), C21(H21), C22(H22), C23(H23), C25(H25),
  C26(H26), C27(H27), C28(H28), C29(H29), C31(H31), C32(H32), C33(H33),
 C34(H34), C35(H35)
;
_olex2_submission_special_instructions 'No special instructions were received'

loop_
_space_group_symop_operation_xyz
'x, y, z'
'-x, -y, -z'

loop_
_atom_site_label
_atom_site_type_symbol
_atom_site_fract_x
_atom_site_fract_y
_atom_site_fract_z
_atom_site_U_iso_or_equiv
_atom_site_adp_type
_atom_site_occupancy
_atom_site_site_symmetry_order
_atom_site_calc_flag
_atom_site_refinement_flags_posn
Cu1 Cu 0.31009(4) 0.40102(3) 0.31018(3) 0.03782(11) Uani 1 1 d .
N1 N 0.2407(2) 0.5430(2) 0.24660(18) 0.0403(6) Uani 1 1 d .
C1 C 0.2549(3) 0.6449(3) 0.2451(3) 0.0491(8) Uani 1 1 d .
H1 H 0.2943 0.6585 0.2809 0.059 Uiso 1 1 calc R
Fe1 Fe 0.55291(4) 0.23559(4) 0.42268(3) 0.03918(13) Uani 1 1 d .
P2 P 0.50298(8) 0.34742(7) 0.23281(5) 0.03706(19) Uani 1 1 d .
Cl1 Cl 0.37185(12) 0.95030(8) 0.24952(7) 0.0656(3) Uani 1 1 d .
O1 O 0.3060(4) 0.8721(3) 0.3081(3) 0.1172(16) Uani 1 1 d .
N2 N 0.2204(2) 0.3387(2) 0.24351(18) 0.0381(6) Uani 1 1 d .
C2 C 0.2145(4) 0.7296(3) 0.1940(3) 0.0599(10) Uani 1 1 d .
H2 H 0.2283 0.7986 0.1939 0.072 Uiso 1 1 calc R
P1 P 0.26687(7) 0.36464(7) 0.45862(5) 0.03543(18) Uani 1 1 d .
O2 O 0.3643(5) 0.9531(3) 0.1637(3) 0.1356(19) Uani 1 1 d .
Cl2 Cl 0.8258(3) -0.1657(3) 0.2144(2) 0.1928(12) Uani 1 1 d .
N3 N 0.2010(3) 0.2483(2) 0.22240(18) 0.0421(6) Uani 1 1 d .
H3 H 0.2227 0.1842 0.2435 0.050 Uiso 1 1 calc R
C3 C 0.1535(5) 0.7118(3) 0.1428(3) 0.0753(13) Uani 1 1 d .
H3A H 0.1246 0.7685 0.1079 0.090 Uiso 1 1 calc R
O3 O 0.4872(4) 0.9266(4) 0.2498(4) 0.1264(16) Uani 1 1 d .
Cl3 Cl 0.8544(2) 0.0207(2) 0.08927(18) 0.1649(10) Uani 1 1 d .
N4 N 0.1222(3) 0.3787(2) 0.14590(19) 0.0435(6) Uani 1 1 d .
C4 C 0.1355(4) 0.6088(3) 0.1438(3) 0.0649(11) Uani 1 1 d .
H4 H 0.0937 0.5947 0.1099 0.078 Uiso 1 1 calc R
O4 O 0.3249(4) 1.0529(3) 0.2777(3) 0.0965(12) Uani 1 1 d .
C5 C 0.1805(3) 0.5265(3) 0.1960(2) 0.0411(7) Uani 1 1 d .
C6 C 0.1722(3) 0.4144(3) 0.1957(2) 0.0380(7) Uani 1 1 d .
C7 C 0.1427(3) 0.2732(3) 0.1636(2) 0.0411(7) Uani 1 1 d .
C8 C 0.1093(4) 0.1917(3) 0.1239(3) 0.0515(9) Uani 1 1 d .
C9 C 0.0624(5) 0.1004(4) 0.1963(3) 0.0746(13) Uani 1 1 d .
H9A H 0.0413 0.0488 0.1704 0.112 Uiso 1 1 calc R
H9B H 0.1226 0.0663 0.2213 0.112 Uiso 1 1 calc R
H9C H -0.0061 0.1288 0.2427 0.112 Uiso 1 1 calc R
C10 C 0.2210(4) 0.1477(4) 0.0511(3) 0.0735(13) Uani 1 1 d .
H10A H 0.2024 0.0952 0.0244 0.110 Uiso 1 1 calc R
H10B H 0.2503 0.2053 0.0059 0.110 Uiso 1 1 calc R
H10C H 0.2804 0.1148 0.0772 0.110 Uiso 1 1 calc R
C11 C 0.0160(4) 0.2470(4) 0.0822(3) 0.0754(13) Uani 1 1 d .
H11A H -0.0059 0.1956 0.0567 0.113 Uiso 1 1 calc R
H11B H -0.0525 0.2773 0.1276 0.113 Uiso 1 1 calc R
H11C H 0.0477 0.3030 0.0362 0.113 Uiso 1 1 calc R
C12 C 0.6006(3) 0.4500(3) 0.1952(2) 0.0427(8) Uani 1 1 d .
C13 C 0.7086(3) 0.4390(3) 0.1268(3) 0.0560(9) Uani 1 1 d .
H13 H 0.7330 0.3778 0.0977 0.067 Uiso 1 1 calc R
C14 C 0.7801(4) 0.5183(4) 0.1017(3) 0.0748(13) Uani 1 1 d .
H14 H 0.8527 0.5103 0.0558 0.090 Uiso 1 1 calc R
C15 C 0.7445(5) 0.6091(4) 0.1441(3) 0.0749(13) Uani 1 1 d .
H15 H 0.7932 0.6623 0.1266 0.090 Uiso 1 1 calc R
C16 C 0.6382(5) 0.6219(3) 0.2116(3) 0.0658(11) Uani 1 1 d .
H16 H 0.6147 0.6834 0.2403 0.079 Uiso 1 1 calc R
C17 C 0.5658(4) 0.5428(3) 0.2370(3) 0.0509(9) Uani 1 1 d .
H17 H 0.4929 0.5518 0.2825 0.061 Uiso 1 1 calc R
C18 C 0.5184(3) 0.2990(3) 0.1289(2) 0.0423(8) Uani 1 1 d .
C19 C 0.4753(4) 0.3689(3) 0.0684(2) 0.0542(9) Uani 1 1 d .
H19 H 0.4462 0.4396 0.0795 0.065 Uiso 1 1 calc R
C20 C 0.4749(4) 0.3357(4) -0.0080(3) 0.0640(11) Uani 1 1 d .
H20 H 0.4456 0.3841 -0.0481 0.077 Uiso 1 1 calc R
C21 C 0.5168(4) 0.2331(4) -0.0251(3) 0.0668(12) Uani 1 1 d .
H21 H 0.5177 0.2112 -0.0773 0.080 Uiso 1 1 calc R
C22 C 0.5576(5) 0.1623(4) 0.0342(3) 0.0869(16) Uani 1 1 d .
H22 H 0.5855 0.0915 0.0228 0.104 Uiso 1 1 calc R
C23 C 0.5580(5) 0.1947(4) 0.1120(3) 0.0730(13) Uani 1 1 d .
H23 H 0.5852 0.1454 0.1526 0.088 Uiso 1 1 calc R
C24 C 0.1824(3) 0.2524(3) 0.5080(2) 0.0406(7) Uani 1 1 d .
C25 C 0.2064(3) 0.1690(3) 0.4571(3) 0.0515(9) Uani 1 1 d .
H25 H 0.2641 0.1722 0.4005 0.062 Uiso 1 1 calc R
C26 C 0.1460(4) 0.0811(3) 0.4891(3) 0.0617(11) Uani 1 1 d .
H26 H 0.1645 0.0251 0.4546 0.074 Uiso 1 1 calc R
C27 C 0.0596(4) 0.0764(4) 0.5711(3) 0.0688(12) Uani 1 1 d .
H27 H 0.0183 0.0177 0.5925 0.083 Uiso 1 1 calc R
C28 C 0.0340(4) 0.1584(4) 0.6215(3) 0.0735(13) Uani 1 1 d .
H28 H -0.0256 0.1554 0.6772 0.088 Uiso 1 1 calc R
C29 C 0.0951(4) 0.2461(3) 0.5913(3) 0.0583(10) Uani 1 1 d .
H29 H 0.0774 0.3007 0.6271 0.070 Uiso 1 1 calc R
C30 C 0.1920(3) 0.4700(3) 0.5307(2) 0.0379(7) Uani 1 1 d .
C31 C 0.2000(3) 0.4639(3) 0.6154(2) 0.0489(8) Uani 1 1 d .
H31 H 0.2422 0.4037 0.6374 0.059 Uiso 1 1 calc R
C32 C 0.1456(4) 0.5467(3) 0.6668(2) 0.0574(10) Uani 1 1 d .
H32 H 0.1494 0.5412 0.7240 0.069 Uiso 1 1 calc R
C33 C 0.0864(3) 0.6364(3) 0.6344(3) 0.0588(10) Uani 1 1 d .
H33 H 0.0512 0.6925 0.6690 0.071 Uiso 1 1 calc R
C34 C 0.0788(4) 0.6441(3) 0.5506(3) 0.0621(11) Uani 1 1 d .
H34 H 0.0385 0.7056 0.5284 0.075 Uiso 1 1 calc R
C35 C 0.1308(3) 0.5607(3) 0.4992(2) 0.0486(8) Uani 1 1 d .
H35 H 0.1245 0.5659 0.4428 0.058 Uiso 1 1 calc R
C36 C 0.5805(3) 0.2421(3) 0.2894(2) 0.0398(7) Uani 1 1 d .
C37 C 0.5354(4) 0.1446(3) 0.3380(2) 0.0489(9) Uani 1 1 d .
H37 H 0.4615 0.1222 0.3414 0.059 Uiso 1 1 calc R
C38 C 0.6150(4) 0.0876(3) 0.3809(3) 0.0589(10) Uani 1 1 d .
H38 H 0.6058 0.0189 0.4192 0.071 Uiso 1 1 calc R
C39 C 0.7097(4) 0.1467(3) 0.3596(3) 0.0604(11) Uani 1 1 d .
H39 H 0.7776 0.1261 0.3807 0.072 Uiso 1 1 calc R
C40 C 0.6894(3) 0.2408(3) 0.3035(2) 0.0488(8) Uani 1 1 d .
H40 H 0.7407 0.2970 0.2792 0.059 Uiso 1 1 calc R
C41 C 0.3972(3) 0.3214(3) 0.4901(2) 0.0367(7) Uani 1 1 d .
C42 C 0.4930(3) 0.3828(3) 0.4641(2) 0.0427(8) Uani 1 1 d .
H42 H 0.4993 0.4514 0.4254 0.051 Uiso 1 1 calc R
C43 C 0.5758(4) 0.3286(3) 0.5041(3) 0.0580(10) Uani 1 1 d .
H43 H 0.6504 0.3524 0.4974 0.070 Uiso 1 1 calc R
C44 C 0.5345(4) 0.2332(4) 0.5546(3) 0.0623(11) Uani 1 1 d .
H44 H 0.5753 0.1792 0.5889 0.075 Uiso 1 1 calc R
C45 C 0.4245(4) 0.2290(3) 0.5469(2) 0.0501(9) Uani 1 1 d .
H45 H 0.3758 0.1712 0.5748 0.060 Uiso 1 1 calc R
C46 C 0.7639(7) -0.0435(7) 0.1766(5) 0.142(3) Uani 1 1 d .
H46A H 0.6972 -0.0537 0.1612 0.171 Uiso 1 1 calc R
H46B H 0.7334 0.0011 0.2249 0.171 Uiso 1 1 calc R

loop_
_atom_site_aniso_label
_atom_site_aniso_U_11
_atom_site_aniso_U_22
_atom_site_aniso_U_33
_atom_site_aniso_U_23
_atom_site_aniso_U_13
_atom_site_aniso_U_12
Cu1 0.0414(2) 0.0414(2) 0.0326(2) -0.00669(16) -0.01443(17) -0.00445(17)
N1 0.0419(15) 0.0409(15) 0.0385(15) -0.0087(12) -0.0121(12) -0.0059(12)
C1 0.048(2) 0.0435(19) 0.058(2) -0.0134(17) -0.0170(18) -0.0075(16)
Fe1 0.0445(3) 0.0369(2) 0.0376(3) -0.00507(19) -0.0188(2) 0.0014(2)
P2 0.0397(5) 0.0405(4) 0.0302(4) -0.0065(3) -0.0117(3) -0.0019(3)
Cl1 0.0987(9) 0.0424(5) 0.0628(6) -0.0084(4) -0.0375(6) -0.0045(5)
O1 0.152(4) 0.105(3) 0.129(3) 0.033(3) -0.084(3) -0.068(3)
N2 0.0440(15) 0.0377(14) 0.0378(14) -0.0067(11) -0.0165(12) -0.0104(12)
C2 0.067(3) 0.0371(19) 0.073(3) -0.0077(18) -0.020(2) -0.0078(18)
P1 0.0386(4) 0.0388(4) 0.0303(4) -0.0070(3) -0.0116(3) -0.0061(3)
O2 0.252(6) 0.090(3) 0.080(3) -0.028(2) -0.082(3) 0.009(3)
Cl2 0.204(3) 0.194(3) 0.206(3) 0.033(2) -0.122(2) -0.037(2)
N3 0.0520(17) 0.0387(15) 0.0411(15) -0.0028(12) -0.0209(13) -0.0111(12)
C3 0.102(4) 0.045(2) 0.085(3) 0.007(2) -0.048(3) -0.005(2)
O3 0.084(3) 0.099(3) 0.175(5) 0.006(3) -0.034(3) -0.005(2)
Cl3 0.176(2) 0.179(2) 0.179(2) -0.0041(17) -0.0732(18) -0.1064(18)
N4 0.0473(16) 0.0474(16) 0.0421(15) -0.0040(13) -0.0204(13) -0.0125(13)
C4 0.083(3) 0.054(2) 0.073(3) 0.003(2) -0.049(3) -0.009(2)
O4 0.136(3) 0.067(2) 0.102(3) -0.0388(19) -0.064(3) 0.020(2)
C5 0.0421(18) 0.0437(18) 0.0375(17) -0.0054(14) -0.0131(15) -0.0065(14)
C6 0.0382(17) 0.0431(18) 0.0355(16) -0.0051(14) -0.0133(14) -0.0100(14)
C7 0.0420(18) 0.0493(19) 0.0346(17) -0.0067(14) -0.0117(14) -0.0132(15)
C8 0.060(2) 0.056(2) 0.049(2) -0.0080(17) -0.0234(18) -0.0223(18)
C9 0.095(4) 0.066(3) 0.079(3) -0.001(2) -0.036(3) -0.042(3)
C10 0.088(3) 0.076(3) 0.063(3) -0.026(2) -0.024(2) -0.013(3)
C11 0.084(3) 0.078(3) 0.091(3) -0.012(3) -0.054(3) -0.024(3)
C12 0.048(2) 0.0429(18) 0.0369(17) 0.0018(14) -0.0172(15) -0.0073(15)
C13 0.053(2) 0.063(2) 0.047(2) -0.0029(18) -0.0108(18) -0.0122(19)
C14 0.065(3) 0.091(4) 0.059(3) 0.007(3) -0.008(2) -0.030(3)
C15 0.087(3) 0.073(3) 0.071(3) 0.018(2) -0.031(3) -0.041(3)
C16 0.092(3) 0.051(2) 0.066(3) 0.000(2) -0.039(3) -0.021(2)
C17 0.060(2) 0.046(2) 0.049(2) -0.0038(16) -0.0219(18) -0.0080(17)
C18 0.0400(18) 0.053(2) 0.0329(17) -0.0113(15) -0.0095(14) -0.0034(15)
C19 0.068(3) 0.055(2) 0.0407(19) -0.0081(17) -0.0216(18) -0.0033(19)
C20 0.077(3) 0.081(3) 0.040(2) -0.006(2) -0.028(2) -0.009(2)
C21 0.076(3) 0.087(3) 0.042(2) -0.021(2) -0.017(2) -0.014(2)
C22 0.130(5) 0.066(3) 0.071(3) -0.038(3) -0.039(3) 0.011(3)
C23 0.109(4) 0.059(3) 0.055(2) -0.024(2) -0.039(3) 0.017(2)
C24 0.0417(18) 0.0439(18) 0.0394(17) -0.0044(14) -0.0156(15) -0.0102(14)
C25 0.052(2) 0.054(2) 0.050(2) -0.0123(17) -0.0109(17) -0.0150(17)
C26 0.067(3) 0.052(2) 0.072(3) -0.016(2) -0.021(2) -0.018(2)
C27 0.071(3) 0.061(3) 0.077(3) 0.005(2) -0.023(3) -0.033(2)
C28 0.074(3) 0.081(3) 0.052(2) -0.005(2) 0.006(2) -0.035(3)
C29 0.063(3) 0.061(2) 0.046(2) -0.0096(18) -0.0061(19) -0.021(2)
C30 0.0359(17) 0.0441(18) 0.0347(16) -0.0081(14) -0.0107(14) -0.0069(14)
C31 0.060(2) 0.048(2) 0.0389(18) -0.0079(15) -0.0190(17) -0.0028(17)
C32 0.065(3) 0.069(3) 0.0378(19) -0.0203(18) -0.0109(18) -0.011(2)
C33 0.047(2) 0.066(3) 0.062(3) -0.033(2) -0.0092(19) 0.0018(19)
C34 0.051(2) 0.056(2) 0.080(3) -0.024(2) -0.027(2) 0.0158(18)
C35 0.045(2) 0.058(2) 0.047(2) -0.0148(17) -0.0215(17) 0.0036(16)
C36 0.0421(18) 0.0442(18) 0.0333(16) -0.0149(14) -0.0149(14) 0.0072(14)
C37 0.066(2) 0.0372(18) 0.046(2) -0.0132(15) -0.0197(18) -0.0054(16)
C38 0.079(3) 0.0360(19) 0.055(2) -0.0089(17) -0.023(2) 0.0096(19)
C39 0.054(2) 0.065(3) 0.053(2) -0.0126(19) -0.0219(19) 0.024(2)
C40 0.0430(19) 0.056(2) 0.0433(19) -0.0090(16) -0.0131(16) 0.0025(16)
C41 0.0425(18) 0.0383(16) 0.0280(15) -0.0073(12) -0.0117(13) 0.0000(13)
C42 0.0445(19) 0.0432(18) 0.0454(19) -0.0144(15) -0.0174(16) -0.0054(15)
C43 0.058(2) 0.071(3) 0.059(2) -0.024(2) -0.032(2) -0.001(2)
C44 0.071(3) 0.076(3) 0.043(2) -0.014(2) -0.037(2) 0.021(2)
C45 0.063(2) 0.049(2) 0.0341(18) 0.0001(15) -0.0159(17) -0.0024(17)
C46 0.109(5) 0.154(7) 0.134(6) -0.064(6) -0.004(5) 0.020(5)

loop_
_atom_type_symbol
_atom_type_description
_atom_type_scat_dispersion_real
_atom_type_scat_dispersion_imag
_atom_type_scat_source
C C 0.0033 0.0016 'International Tables Vol C Tables 4.2.6.8 and 6.1.1.4'
H H 0.0000 0.0000 'International Tables Vol C Tables 4.2.6.8 and 6.1.1.4'
Cl Cl 0.1484 0.1585 'International Tables Vol C Tables 4.2.6.8 and 6.1.1.4'
Cu Cu 0.3201 1.2651 'International Tables Vol C Tables 4.2.6.8 and 6.1.1.4'
Fe Fe 0.3463 0.8444 'International Tables Vol C Tables 4.2.6.8 and 6.1.1.4'
N N 0.0061 0.0033 'International Tables Vol C Tables 4.2.6.8 and 6.1.1.4'
O O 0.0106 0.0060 'International Tables Vol C Tables 4.2.6.8 and 6.1.1.4'
P P 0.1023 0.0942 'International Tables Vol C Tables 4.2.6.8 and 6.1.1.4'

loop_
_geom_angle_atom_site_label_1
_geom_angle_atom_site_label_2
_geom_angle_atom_site_label_3
_geom_angle
N1 Cu1 Fe1 150.83(8)
N1 Cu1 P2 112.17(8)
N1 Cu1 N2 78.87(10)
N1 Cu1 P1 123.89(8)
P2 Cu1 Fe1 55.12(2)
N2 Cu1 Fe1 127.37(7)
N2 Cu1 P2 102.33(8)
N2 Cu1 P1 120.98(8)
P1 Cu1 Fe1 57.86(2)
P1 Cu1 P2 112.83(3)
C1 N1 Cu1 129.2(2)
C1 N1 C5 116.7(3)
C5 N1 Cu1 114.0(2)
N1 C1 H1 118.3
N1 C1 C2 123.5(4)
C2 C1 H1 118.3
C36 Fe1 Cu1 58.14(9)
C36 Fe1 C39 68.79(14)
C36 Fe1 C43 136.94(16)
C36 Fe1 C44 176.48(17)
C36 Fe1 C45 143.14(15)
C37 Fe1 Cu1 71.09(11)
C37 Fe1 C36 41.37(14)
C37 Fe1 C38 40.49(16)
C37 Fe1 C39 68.21(17)
C37 Fe1 C40 68.49(16)
C37 Fe1 C43 177.95(17)
C37 Fe1 C44 141.33(17)
C37 Fe1 C45 114.40(16)
C38 Fe1 Cu1 111.55(12)
C38 Fe1 C36 68.98(15)
C38 Fe1 C39 40.43(17)
C38 Fe1 C40 68.06(17)
C38 Fe1 C43 139.25(17)
C38 Fe1 C44 111.85(17)
C38 Fe1 C45 112.02(16)
C39 Fe1 Cu1 126.89(11)
C39 Fe1 C43 110.37(17)
C39 Fe1 C44 109.47(16)
C39 Fe1 C45 137.16(15)
C40 Fe1 Cu1 93.28(10)
C40 Fe1 C36 40.93(14)
C40 Fe1 C39 40.36(15)
C40 Fe1 C43 109.45(17)
C40 Fe1 C44 135.84(17)
C40 Fe1 C45 175.92(15)
C41 Fe1 Cu1 55.25(9)
C41 Fe1 C36 113.37(12)
C41 Fe1 C37 112.95(15)
C41 Fe1 C38 139.32(16)
C41 Fe1 C39 177.79(14)
C41 Fe1 C40 141.65(14)
C41 Fe1 C43 68.52(14)
C41 Fe1 C44 68.41(14)
C41 Fe1 C45 40.75(13)
C42 Fe1 Cu1 68.95(9)
C42 Fe1 C36 111.12(14)
C42 Fe1 C37 139.98(14)
C42 Fe1 C38 179.36(16)
C42 Fe1 C39 138.96(17)
C42 Fe1 C40 111.57(15)
C42 Fe1 C41 41.28(13)
C42 Fe1 C43 40.25(14)
C42 Fe1 C44 68.01(16)
C42 Fe1 C45 68.31(15)
C43 Fe1 Cu1 109.20(12)
C43 Fe1 C44 40.29(17)
C43 Fe1 C45 67.66(17)
C44 Fe1 Cu1 123.63(11)
C45 Fe1 Cu1 90.45(10)
C45 Fe1 C44 40.12(16)
C12 P2 Cu1 116.42(12)
C12 P2 C18 103.26(16)
C18 P2 Cu1 111.04(11)
C36 P2 Cu1 116.56(11)
C36 P2 C12 102.54(16)
C36 P2 C18 105.60(15)
O1 Cl1 O2 108.5(3)
O1 Cl1 O4 110.7(3)
O3 Cl1 O1 108.9(3)
O3 Cl1 O2 112.9(4)
O3 Cl1 O4 108.1(3)
O4 Cl1 O2 107.8(2)
N3 N2 Cu1 144.7(2)
C6 N2 Cu1 112.1(2)
C6 N2 N3 102.7(2)
C1 C2 H2 120.4
C1 C2 C3 119.2(4)
C3 C2 H2 120.4
C24 P1 Cu1 113.48(11)
C24 P1 C30 105.41(15)
C30 P1 Cu1 120.25(11)
C41 P1 Cu1 112.52(10)
C41 P1 C24 102.69(15)
C41 P1 C30 100.37(14)
N2 N3 H3 125.0
C7 N3 N2 109.9(3)
C7 N3 H3 125.0
C2 C3 H3A 120.5
C2 C3 C4 119.0(4)
C4 C3 H3A 120.5
C7 N4 C6 103.2(3)
C3 C4 H4 120.6
C3 C4 C5 118.8(4)
C5 C4 H4 120.6
N1 C5 C4 122.8(3)
N1 C5 C6 115.1(3)
C4 C5 C6 121.9(3)
N2 C6 N4 114.7(3)
N2 C6 C5 119.9(3)
N4 C6 C5 125.4(3)
N3 C7 C8 124.1(3)
N4 C7 N3 109.4(3)
N4 C7 C8 126.4(3)
C7 C8 C9 110.0(3)
C7 C8 C10 107.6(3)
C7 C8 C11 108.9(3)
C9 C8 C10 109.8(4)
C11 C8 C9 110.8(4)
C11 C8 C10 109.7(4)
C8 C9 H9A 109.5
C8 C9 H9B 109.5
C8 C9 H9C 109.5
H9A C9 H9B 109.5
H9A C9 H9C 109.5
H9B C9 H9C 109.5
C8 C10 H10A 109.5
C8 C10 H10B 109.5
C8 C10 H10C 109.5
H10A C10 H10B 109.5
H10A C10 H10C 109.5
H10B C10 H10C 109.5
C8 C11 H11A 109.5
C8 C11 H11B 109.5
C8 C11 H11C 109.5
H11A C11 H11B 109.5
H11A C11 H11C 109.5
H11B C11 H11C 109.5
C13 C12 P2 122.5(3)
C13 C12 C17 118.7(3)
C17 C12 P2 118.8(3)
C12 C13 H13 119.9
C14 C13 C12 120.2(4)
C14 C13 H13 119.9
C13 C14 H14 119.9
C15 C14 C13 120.3(4)
C15 C14 H14 119.9
C14 C15 H15 119.7
C16 C15 C14 120.6(4)
C16 C15 H15 119.7
C15 C16 H16 120.2
C15 C16 C17 119.5(4)
C17 C16 H16 120.2
C12 C17 H17 119.6
C16 C17 C12 120.7(4)
C16 C17 H17 119.6
C19 C18 P2 117.6(3)
C23 C18 P2 123.9(3)
C23 C18 C19 118.1(3)
C18 C19 H19 119.5
C20 C19 C18 121.1(4)
C20 C19 H19 119.5
C19 C20 H20 119.9
C21 C20 C19 120.3(4)
C21 C20 H20 119.9
C20 C21 H21 120.1
C20 C21 C22 119.8(4)
C22 C21 H21 120.1
C21 C22 H22 119.8
C21 C22 C23 120.5(4)
C23 C22 H22 119.8
C18 C23 C22 120.2(4)
C18 C23 H23 119.9
C22 C23 H23 119.9
C25 C24 P1 117.2(3)
C29 C24 P1 124.6(3)
C29 C24 C25 118.1(3)
C24 C25 H25 119.5
C26 C25 C24 121.1(4)
C26 C25 H25 119.5
C25 C26 H26 120.0
C27 C26 C25 120.1(4)
C27 C26 H26 120.0
C26 C27 H27 120.2
C26 C27 C28 119.5(4)
C28 C27 H27 120.2
C27 C28 H28 119.4
C27 C28 C29 121.2(4)
C29 C28 H28 119.4
C24 C29 C28 119.9(4)
C24 C29 H29 120.0
C28 C29 H29 120.0
C31 C30 P1 121.8(3)
C35 C30 P1 119.4(2)
C35 C30 C31 118.7(3)
C30 C31 H31 119.9
C32 C31 C30 120.2(4)
C32 C31 H31 119.9
C31 C32 H32 119.8
C33 C32 C31 120.5(4)
C33 C32 H32 119.8
C32 C33 H33 120.0
C32 C33 C34 120.0(4)
C34 C33 H33 120.0
C33 C34 H34 120.0
C33 C34 C35 120.0(4)
C35 C34 H34 120.0
C30 C35 C34 120.6(3)
C30 C35 H35 119.7
C34 C35 H35 119.7
P2 C36 Fe1 121.40(16)
C37 C36 Fe1 69.18(19)
C37 C36 P2 124.8(3)
C40 C36 Fe1 69.52(19)
C40 C36 P2 128.6(3)
C40 C36 C37 106.3(3)
Fe1 C37 H37 125.9
C36 C37 Fe1 69.45(18)
C36 C37 H37 125.9
C38 C37 Fe1 69.8(2)
C38 C37 C36 108.2(3)
C38 C37 H37 125.9
Fe1 C38 H38 125.8
C37 C38 Fe1 69.7(2)
C37 C38 H38 125.8
C39 C38 Fe1 70.0(2)
C39 C38 C37 108.4(3)
C39 C38 H38 125.8
Fe1 C39 H39 125.9
C38 C39 Fe1 69.6(2)
C38 C39 H39 125.9
C40 C39 Fe1 69.7(2)
C40 C39 C38 108.1(4)
C40 C39 H39 125.9
Fe1 C40 H40 125.5
C36 C40 Fe1 69.55(19)
C36 C40 H40 125.5
C39 C40 Fe1 69.9(2)
C39 C40 C36 108.9(4)
C39 C40 H40 125.5
P1 C41 Fe1 128.42(16)
C42 C41 Fe1 68.94(18)
C42 C41 P1 123.6(2)
C45 C41 Fe1 70.1(2)
C45 C41 P1 129.8(3)
C45 C41 C42 106.5(3)
Fe1 C42 H42 125.8
C41 C42 Fe1 69.78(18)
C41 C42 H42 125.8
C43 C42 Fe1 70.6(2)
C43 C42 C41 108.4(3)
C43 C42 H42 125.8
Fe1 C43 H43 125.8
C42 C43 Fe1 69.10(19)
C42 C43 H43 125.8
C42 C43 C44 108.4(3)
C44 C43 Fe1 70.1(2)
C44 C43 H43 125.8
Fe1 C44 H44 126.0
C43 C44 Fe1 69.6(2)
C43 C44 H44 126.0
C45 C44 Fe1 69.9(2)
C45 C44 C43 108.0(3)
C45 C44 H44 126.0
Fe1 C45 H45 125.7
C41 C45 Fe1 69.11(19)
C41 C45 H45 125.7
C44 C45 Fe1 70.0(2)
C44 C45 C41 108.6(3)
C44 C45 H45 125.7
Cl2 C46 H46A 108.6
Cl2 C46 H46B 108.6
Cl3 C46 Cl2 114.7(4)
Cl3 C46 H46A 108.6
Cl3 C46 H46B 108.6
H46A C46 H46B 107.6

loop_
_geom_bond_atom_site_label_1
_geom_bond_atom_site_label_2
_geom_bond_distance
Cu1 N1 2.104(3)
Cu1 Fe1 4.0827(6)
Cu1 P2 2.2698(9)
Cu1 N2 2.120(3)
Cu1 P1 2.2368(9)
N1 C1 1.344(4)
N1 C5 1.345(4)
C1 H1 0.9300
C1 C2 1.365(5)
Fe1 C36 2.041(3)
Fe1 C37 2.037(3)
Fe1 C38 2.038(4)
Fe1 C39 2.043(4)
Fe1 C40 2.040(4)
Fe1 C41 2.036(3)
Fe1 C42 2.025(3)
Fe1 C43 2.045(4)
Fe1 C44 2.052(4)
Fe1 C45 2.050(4)
P2 C12 1.820(3)
P2 C18 1.824(3)
P2 C36 1.798(3)
Cl1 O1 1.400(4)
Cl1 O2 1.414(4)
Cl1 O3 1.386(4)
Cl1 O4 1.413(3)
N2 N3 1.349(4)
N2 C6 1.311(4)
C2 H2 0.9300
C2 C3 1.367(6)
P1 C24 1.825(3)
P1 C30 1.825(3)
P1 C41 1.802(3)
Cl2 C46 1.710(8)
N3 H3 0.8600
N3 C7 1.341(4)
C3 H3A 0.9300
C3 C4 1.374(6)
Cl3 C46 1.640(8)
N4 C6 1.350(4)
N4 C7 1.323(4)
C4 H4 0.9300
C4 C5 1.383(5)
C5 C6 1.459(5)
C7 C8 1.503(5)
C8 C9 1.530(6)
C8 C10 1.532(6)
C8 C11 1.525(6)
C9 H9A 0.9600
C9 H9B 0.9600
C9 H9C 0.9600
C10 H10A 0.9600
C10 H10B 0.9600
C10 H10C 0.9600
C11 H11A 0.9600
C11 H11B 0.9600
C11 H11C 0.9600
C12 C13 1.383(5)
C12 C17 1.390(5)
C13 H13 0.9300
C13 C14 1.377(6)
C14 H14 0.9300
C14 C15 1.372(7)
C15 H15 0.9300
C15 C16 1.365(7)
C16 H16 0.9300
C16 C17 1.382(5)
C17 H17 0.9300
C18 C19 1.379(5)
C18 C23 1.370(5)
C19 H19 0.9300
C19 C20 1.376(5)
C20 H20 0.9300
C20 C21 1.354(6)
C21 H21 0.9300
C21 C22 1.356(7)
C22 H22 0.9300
C22 C23 1.393(6)
C23 H23 0.9300
C24 C25 1.386(5)
C24 C29 1.381(5)
C25 H25 0.9300
C25 C26 1.383(5)
C26 H26 0.9300
C26 C27 1.362(6)
C27 H27 0.9300
C27 C28 1.363(6)
C28 H28 0.9300
C28 C29 1.385(6)
C29 H29 0.9300
C30 C31 1.391(5)
C30 C35 1.375(5)
C31 H31 0.9300
C31 C32 1.378(5)
C32 H32 0.9300
C32 C33 1.360(6)
C33 H33 0.9300
C33 C34 1.373(6)
C34 H34 0.9300
C34 C35 1.381(5)
C35 H35 0.9300
C36 C37 1.440(5)
C36 C40 1.427(5)
C37 H37 0.9800
C37 C38 1.410(5)
C38 H38 0.9800
C38 C39 1.410(6)
C39 H39 0.9800
C39 C40 1.409(5)
C40 H40 0.9800
C41 C42 1.432(5)
C41 C45 1.423(5)
C42 H42 0.9800
C42 C43 1.401(5)
C43 H43 0.9800
C43 C44 1.411(6)
C44 H44 0.9800
C44 C45 1.407(6)
C45 H45 0.9800
C46 H46A 0.9700
C46 H46B 0.9700

loop_
_geom_torsion_atom_site_label_1
_geom_torsion_atom_site_label_2
_geom_torsion_atom_site_label_3
_geom_torsion_atom_site_label_4
_geom_torsion
Cu1 N1 C1 C2 173.3(3)
Cu1 N1 C5 C4 -175.2(3)
Cu1 N1 C5 C6 1.1(4)
Cu1 P2 C12 C13 -160.4(3)
Cu1 P2 C12 C17 20.0(3)
Cu1 P2 C18 C19 58.4(3)
Cu1 P2 C18 C23 -114.2(4)
Cu1 P2 C36 Fe1 -38.8(2)
Cu1 P2 C36 C37 46.5(3)
Cu1 P2 C36 C40 -126.6(3)
Cu1 N2 N3 C7 -170.8(3)
Cu1 N2 C6 N4 174.8(2)
Cu1 N2 C6 C5 -2.3(4)
Cu1 P1 C24 C25 34.3(3)
Cu1 P1 C24 C29 -144.3(3)
Cu1 P1 C30 C31 -156.9(3)
Cu1 P1 C30 C35 19.7(3)
Cu1 P1 C41 Fe1 -32.8(2)
Cu1 P1 C41 C42 55.8(3)
Cu1 P1 C41 C45 -128.3(3)
N1 C1 C2 C3 1.8(6)
N1 C5 C6 N2 0.8(5)
N1 C5 C6 N4 -176.0(3)
C1 N1 C5 C4 0.6(5)
C1 N1 C5 C6 177.0(3)
C1 C2 C3 C4 -0.6(7)
Fe1 C36 C37 C38 -59.2(2)
Fe1 C36 C40 C39 59.0(3)
Fe1 C37 C38 C39 -59.5(3)
Fe1 C38 C39 C40 -59.2(3)
Fe1 C39 C40 C36 -58.8(2)
Fe1 C41 C42 C43 -60.3(2)
Fe1 C41 C45 C44 59.0(3)
Fe1 C42 C43 C44 -59.3(3)
Fe1 C43 C44 C45 -59.5(3)
Fe1 C44 C45 C41 -58.5(2)
P2 C12 C13 C14 -179.0(3)
P2 C12 C17 C16 178.8(3)
P2 C18 C19 C20 -174.7(3)
P2 C18 C23 C22 174.5(4)
P2 C36 C37 Fe1 -114.5(2)
P2 C36 C37 C38 -173.7(2)
P2 C36 C40 Fe1 114.4(3)
P2 C36 C40 C39 173.5(3)
N2 N3 C7 N4 -0.6(4)
N2 N3 C7 C8 178.4(3)
C2 C3 C4 C5 -0.5(7)
P1 C24 C25 C26 -179.6(3)
P1 C24 C29 C28 178.2(3)
P1 C30 C31 C32 177.7(3)
P1 C30 C35 C34 -176.5(3)
P1 C41 C42 Fe1 -122.9(2)
P1 C41 C42 C43 176.7(2)
P1 C41 C45 Fe1 124.0(3)
P1 C41 C45 C44 -177.0(3)
N3 N2 C6 N4 0.6(4)
N3 N2 C6 C5 -176.6(3)
N3 C7 C8 C9 42.5(5)
N3 C7 C8 C10 -77.1(4)
N3 C7 C8 C11 164.1(4)
C3 C4 C5 N1 0.5(7)
C3 C4 C5 C6 -175.6(4)
N4 C7 C8 C9 -138.7(4)
N4 C7 C8 C10 101.7(4)
N4 C7 C8 C11 -17.1(5)
C4 C5 C6 N2 177.2(4)
C4 C5 C6 N4 0.4(6)
C5 N1 C1 C2 -1.8(5)
C6 N2 N3 C7 0.0(3)
C6 N4 C7 N3 0.9(4)
C6 N4 C7 C8 -178.1(3)
C7 N4 C6 N2 -0.9(4)
C7 N4 C6 C5 176.0(3)
C12 P2 C18 C19 -67.1(3)
C12 P2 C18 C23 120.3(4)
C12 P2 C36 Fe1 89.6(2)
C12 P2 C36 C37 174.9(3)
C12 P2 C36 C40 1.7(3)
C12 C13 C14 C15 -0.3(7)
C13 C12 C17 C16 -0.9(5)
C13 C14 C15 C16 0.1(7)
C14 C15 C16 C17 -0.4(7)
C15 C16 C17 C12 0.7(6)
C17 C12 C13 C14 0.6(6)
C18 P2 C12 C13 -38.4(3)
C18 P2 C12 C17 141.9(3)
C18 P2 C36 Fe1 -162.56(19)
C18 P2 C36 C37 -77.3(3)
C18 P2 C36 C40 109.6(3)
C18 C19 C20 C21 0.1(7)
C19 C18 C23 C22 1.9(7)
C19 C20 C21 C22 1.1(7)
C20 C21 C22 C23 -0.8(8)
C21 C22 C23 C18 -0.7(9)
C23 C18 C19 C20 -1.6(6)
C24 P1 C30 C31 73.4(3)
C24 P1 C30 C35 -110.0(3)
C24 P1 C41 Fe1 89.6(2)
C24 P1 C41 C42 178.2(3)
C24 P1 C41 C45 -5.9(3)
C24 C25 C26 C27 1.4(7)
C25 C24 C29 C28 -0.4(6)
C25 C26 C27 C28 -0.6(7)
C26 C27 C28 C29 -0.7(8)
C27 C28 C29 C24 1.2(7)
C29 C24 C25 C26 -0.9(6)
C30 P1 C24 C25 167.9(3)
C30 P1 C24 C29 -10.7(4)
C30 P1 C41 Fe1 -161.8(2)
C30 P1 C41 C42 -73.2(3)
C30 P1 C41 C45 102.6(3)
C30 C31 C32 C33 -1.8(6)
C31 C30 C35 C34 0.2(6)
C31 C32 C33 C34 1.2(6)
C32 C33 C34 C35 0.2(7)
C33 C34 C35 C30 -0.8(6)
C35 C30 C31 C32 1.1(5)
C36 P2 C12 C13 71.2(3)
C36 P2 C12 C17 -108.5(3)
C36 P2 C18 C19 -174.4(3)
C36 P2 C18 C23 13.0(4)
C36 C37 C38 Fe1 59.0(2)
C36 C37 C38 C39 -0.5(4)
C37 C36 C40 Fe1 -59.7(2)
C37 C36 C40 C39 -0.7(4)
C37 C38 C39 Fe1 59.3(3)
C37 C38 C39 C40 0.1(4)
C38 C39 C40 Fe1 59.2(3)
C38 C39 C40 C36 0.4(4)
C40 C36 C37 Fe1 59.9(2)
C40 C36 C37 C38 0.7(4)
C41 P1 C24 C25 -87.4(3)
C41 P1 C24 C29 94.0(3)
C41 P1 C30 C31 -33.0(3)
C41 P1 C30 C35 143.6(3)
C41 C42 C43 Fe1 59.8(2)
C41 C42 C43 C44 0.5(4)
C42 C41 C45 Fe1 -59.6(2)
C42 C41 C45 C44 -0.6(4)
C42 C43 C44 Fe1 58.7(3)
C42 C43 C44 C45 -0.9(4)
C43 C44 C45 Fe1 59.4(3)
C43 C44 C45 C41 0.9(4)
C45 C41 C42 Fe1 60.4(2)
C45 C41 C42 C43 0.0(4)
